data_7235683
loop_
_publ_author_name
'Chen, Quan-Liang'
'Huang, Wei'
'Chen, Mao-Long'
'Lin, Jing'
'Cao, Ze-Xing'
'Zhou, Zhao-Hui'

_publ_section_title
;
 Transformations and reductions of \g-octamolybdates with their monomeric
 and dimeric amino polycarboxylates
;
_journal_issue 50
_journal_name_full 'RSC Adv.'
_journal_page_first 26499
_journal_paper_doi 10.1039/C4RA03125C
_journal_volume 4
_journal_year 2014
_chemical_formula_sum 'C11 H20 K4 Mo2 N2 O17'
_chemical_formula_weight 800.57
_space_group_IT_number 2
_space_group_name_Hall '-P 1'
_space_group_name_H-M_alt 'P -1'
_atom_sites_solution_hydrogens geom
_atom_sites_solution_primary direct
_atom_sites_solution_secondary difmap
_audit_creation_method SHELXL-97
_cell_angle_alpha 104.655(13)
_cell_angle_beta 90.484(12)
_cell_angle_gamma 94.979(12)
_cell_formula_units_Z 2
_cell_length_a 6.7798(10)
_cell_length_b 12.993(2)
_cell_length_c 14.072(2)
_cell_measurement_temperature 173(2)
_cell_volume 1194.2(3)
_computing_structure_refinement 'SHELXL-97 (Sheldrick, 1997)'
_computing_structure_solution 'SHELXS-97 (Sheldrick, 1990)'
_diffrn_ambient_temperature 173(2)
_diffrn_measured_fraction_theta_full 0.996
_diffrn_measured_fraction_theta_max 0.996
_diffrn_radiation_monochromator graphite
_diffrn_radiation_source 'fine-focus sealed tube'
_diffrn_radiation_type MoK\a
_diffrn_radiation_wavelength 0.71073
_diffrn_reflns_av_R_equivalents 0.0633
_diffrn_reflns_av_sigmaI/netI 0.1439
_diffrn_reflns_limit_h_max 7
_diffrn_reflns_limit_h_min -8
_diffrn_reflns_limit_k_max 16
_diffrn_reflns_limit_k_min -8
_diffrn_reflns_limit_l_max 16
_diffrn_reflns_limit_l_min -17
_diffrn_reflns_number 10965
_diffrn_reflns_theta_full 25.99
_diffrn_reflns_theta_max 25.99
_diffrn_reflns_theta_min 2.99
_exptl_absorpt_coefficient_mu 1.831
_exptl_absorpt_correction_T_max 0.9304
_exptl_absorpt_correction_T_min 0.7110
_exptl_crystal_density_diffrn 2.226
_exptl_crystal_density_method 'not measured'
_exptl_crystal_F_000 792
_exptl_crystal_size_max 0.20
_exptl_crystal_size_mid 0.05
_exptl_crystal_size_min 0.04
_refine_diff_density_max 1.469
_refine_diff_density_min -0.641
_refine_diff_density_rms 0.139
_refine_ls_extinction_method none
_refine_ls_goodness_of_fit_ref 0.771
_refine_ls_hydrogen_treatment mixed
_refine_ls_matrix_type full
_refine_ls_number_parameters 320
_refine_ls_number_reflns 4683
_refine_ls_number_restraints 6
_refine_ls_restrained_S_all 0.771
_refine_ls_R_factor_all 0.0790
_refine_ls_R_factor_gt 0.0397
_refine_ls_shift/su_max 0.001
_refine_ls_shift/su_mean 0.000
_refine_ls_structure_factor_coef Fsqd
_refine_ls_weighting_details 'calc w=1/[\s^2^(Fo^2^)+(0.0186P)^2^+0.0000P] where P=(Fo^2^+2Fc^2^)/3'
_refine_ls_weighting_scheme calc
_refine_ls_wR_factor_gt 0.0655
_refine_ls_wR_factor_ref 0.0703
_reflns_number_gt 2871
_reflns_number_total 4683
_reflns_threshold_expression >2sigma(I)
_cod_data_source_file c4ra03125c2.cif
_cod_data_source_block p
_cod_database_code 7235683

loop_
_symmetry_equiv_pos_as_xyz
'x, y, z'
'-x, -y, -z'

loop_
_atom_site_label
_atom_site_type_symbol
_atom_site_fract_x
_atom_site_fract_y
_atom_site_fract_z
_atom_site_U_iso_or_equiv
_atom_site_adp_type
_atom_site_occupancy
_atom_site_symmetry_multiplicity
_atom_site_calc_flag
_atom_site_refinement_flags
Mo1 Mo -0.16143(7) 1.11668(4) 1.15423(4) 0.00894(13) Uani 1 1 d .
Mo2 Mo 0.66171(7) 1.70718(4) 1.29999(4) 0.01115(14) Uani 1 1 d .
K1 K 0.16489(17) 1.20320(10) 0.90928(10) 0.0141(3) Uani 1 1 d .
K2 K -0.31111(18) 0.98467(10) 0.90363(10) 0.0173(3) Uani 1 1 d .
K3 K 0.84441(18) 1.79803(11) 1.55014(10) 0.0212(3) Uani 1 1 d .
K4 K -0.3859(2) 0.99707(11) 1.35291(11) 0.0284(4) Uani 1 1 d .
C1 C -0.2440(7) 1.3363(4) 1.2970(4) 0.0120(13) Uani 1 1 d .
H1A H -0.2999 1.4050 1.3002 0.014 Uiso 1 1 calc R
H1B H -0.1475 1.3481 1.3528 0.014 Uiso 1 1 calc R
C2 C -0.4081(8) 1.2555(5) 1.3083(4) 0.0168(15) Uani 1 1 d .
C3 C -0.2400(8) 1.3402(4) 1.1262(4) 0.0133(14) Uani 1 1 d .
H3A H -0.1423 1.3499 1.0765 0.016 Uiso 1 1 calc R
H3B H -0.2891 1.4105 1.1554 0.016 Uiso 1 1 calc R
C4 C -0.4113(8) 1.2638(5) 1.0754(4) 0.0141(14) Uani 1 1 d .
C5 C 0.2402(4) 1.6751(3) 1.3806(2) 0.0096(13) Uani 1 1 d .
H5A H 0.2574 1.6226 1.4195 0.012 Uiso 1 1 calc R
H5B H 0.0961 1.6778 1.3707 0.012 Uiso 1 1 calc R
C6 C 0.3281(4) 1.7841(3) 1.4393(2) 0.0105(13) Uani 1 1 d RU
C7 C 0.2334(4) 1.6751(3) 1.2056(2) 0.0104(13) Uani 1 1 d R
H7A H 0.0915 1.6809 1.2200 0.013 Uiso 1 1 calc R
H7B H 0.2411 1.6216 1.1419 0.013 Uiso 1 1 calc R
C8 C 0.3248(8) 1.7815(5) 1.1957(4) 0.0123(13) Uani 1 1 d .
C9 C 0.0717(7) 1.3493(4) 1.2173(4) 0.0073(12) Uani 1 1 d .
H9A H 0.1403 1.3237 1.1550 0.009 Uiso 1 1 calc R
H9B H 0.1368 1.3227 1.2685 0.009 Uiso 1 1 calc R
C10 C 0.0940(7) 1.4709(4) 1.2466(4) 0.0108(13) Uani 1 1 d .
H10A H 0.0255 1.4974 1.1964 0.013 Uiso 1 1 calc R
H10B H 0.0290 1.4965 1.3098 0.013 Uiso 1 1 calc R
C11 C 0.3096(7) 1.5168(4) 1.2569(4) 0.0096(13) Uani 1 1 d .
H11A H 0.3774 1.4922 1.3086 0.012 Uiso 1 1 calc R
H11B H 0.3759 1.4897 1.1943 0.012 Uiso 1 1 calc R
N1 N -0.1390(6) 1.3044(3) 1.2043(3) 0.0068(10) Uani 1 1 d .
N2 N 0.3285(6) 1.6368(3) 1.2829(3) 0.0107(11) Uani 1 1 d .
O1 O -0.5405(6) 1.2842(3) 1.3672(3) 0.0267(11) Uani 1 1 d .
O2 O -0.3951(5) 1.1592(3) 1.2598(3) 0.0162(10) Uani 1 1 d .
O3 O -0.5415(6) 1.2985(3) 1.0349(3) 0.0300(13) Uani 1 1 d .
O4 O -0.4007(5) 1.1663(3) 1.0734(3) 0.0147(10) Uani 1 1 d .
O5 O 0.2294(5) 1.8358(3) 1.5051(3) 0.0198(11) Uani 1 1 d .
O6 O 0.5037(5) 1.8129(3) 1.4205(3) 0.0132(9) Uani 1 1 d .
O7 O 0.2246(6) 1.8343(3) 1.1553(3) 0.0234(11) Uani 1 1 d .
O8 O 0.5030(5) 1.8077(3) 1.2273(3) 0.0130(9) Uani 1 1 d .
O9 O -0.0002(5) 1.1116(3) 1.2491(3) 0.0203(10) Uani 1 1 d .
O10 O -0.2893(5) 0.9905(3) 1.1173(3) 0.0162(10) Uani 1 1 d .
O11 O -0.0065(5) 1.1257(3) 1.0584(3) 0.0155(10) Uani 1 1 d .
O12 O 0.8518(5) 1.8098(3) 1.3250(3) 0.0227(11) Uani 1 1 d .
O13 O 0.7062(5) 1.6259(3) 1.1860(3) 0.0201(10) Uani 1 1 d .
O14 O 0.7015(5) 1.6279(3) 1.3793(3) 0.0189(10) Uani 1 1 d .
O1W O -0.8256(7) 0.9885(4) 1.3668(4) 0.0381(13) Uani 1 1 d .
O2W O 0.1600(12) 1.4376(4) 0.9993(4) 0.095(3) Uani 1 1 d .
O3W O 0.8410(13) 1.5642(4) 1.5311(4) 0.102(3) Uani 1 1 d .

loop_
_atom_site_aniso_label
_atom_site_aniso_U_11
_atom_site_aniso_U_22
_atom_site_aniso_U_33
_atom_site_aniso_U_23
_atom_site_aniso_U_13
_atom_site_aniso_U_12
Mo1 0.0078(3) 0.0064(3) 0.0127(3) 0.0026(2) 0.0000(2) 0.0001(2)
Mo2 0.0063(3) 0.0105(3) 0.0163(3) 0.0032(2) -0.0006(2) 0.0001(2)
K1 0.0103(6) 0.0130(7) 0.0187(8) 0.0046(6) -0.0026(6) -0.0020(6)
K2 0.0140(7) 0.0167(8) 0.0227(8) 0.0086(6) 0.0010(6) -0.0009(6)
K3 0.0144(7) 0.0245(8) 0.0212(8) 0.0014(7) 0.0019(6) -0.0039(6)
K4 0.0438(9) 0.0118(8) 0.0269(9) 0.0030(7) -0.0089(7) -0.0053(7)
C1 0.006(3) 0.010(3) 0.017(3) -0.003(3) 0.007(2) 0.001(2)
C2 0.014(3) 0.021(4) 0.015(4) 0.006(3) 0.000(3) 0.000(3)
C3 0.012(3) 0.010(3) 0.017(4) 0.002(3) -0.007(3) 0.000(3)
C4 0.017(3) 0.015(4) 0.008(3) 0.000(3) 0.004(3) -0.002(3)
C5 0.008(3) 0.011(3) 0.009(3) 0.000(3) 0.004(2) 0.003(2)
C6 0.012(3) 0.012(3) 0.007(3) 0.002(3) -0.009(3) 0.000(3)
C7 0.008(3) 0.013(3) 0.010(3) 0.003(3) -0.006(2) -0.001(2)
C8 0.016(3) 0.012(3) 0.008(3) -0.001(3) 0.005(3) 0.001(3)
C9 0.003(3) 0.010(3) 0.007(3) 0.001(2) 0.001(2) 0.000(2)
C10 0.006(3) 0.014(3) 0.013(3) 0.003(3) -0.001(2) -0.001(2)
C11 0.007(3) 0.006(3) 0.015(3) 0.003(3) -0.001(2) -0.002(2)
N1 0.006(2) 0.004(2) 0.009(3) -0.001(2) 0.0038(19) -0.0010(19)
N2 0.013(3) 0.006(3) 0.014(3) 0.005(2) 0.001(2) 0.000(2)
O1 0.021(2) 0.026(3) 0.031(3) 0.004(2) 0.020(2) -0.002(2)
O2 0.017(2) 0.010(2) 0.020(2) 0.0020(19) 0.0046(19) -0.0025(18)
O3 0.024(3) 0.014(2) 0.052(3) 0.009(2) -0.028(2) -0.001(2)
O4 0.015(2) 0.008(2) 0.021(2) 0.0035(19) -0.0060(18) -0.0004(18)
O5 0.012(2) 0.024(3) 0.016(2) -0.010(2) 0.0044(18) 0.0032(19)
O6 0.011(2) 0.012(2) 0.016(2) 0.0020(18) -0.0031(17) -0.0030(18)
O7 0.013(2) 0.023(3) 0.041(3) 0.023(2) -0.004(2) -0.0010(19)
O8 0.010(2) 0.013(2) 0.014(2) 0.0027(19) -0.0052(17) -0.0054(18)
O9 0.018(2) 0.019(2) 0.024(3) 0.006(2) -0.0062(19) 0.0018(19)
O10 0.012(2) 0.007(2) 0.027(3) 0.0013(19) -0.0022(19) -0.0033(17)
O11 0.013(2) 0.014(2) 0.017(2) -0.0010(19) 0.0039(18) 0.0020(18)
O12 0.009(2) 0.015(2) 0.042(3) 0.004(2) -0.004(2) -0.0027(19)
O13 0.015(2) 0.020(3) 0.023(3) 0.001(2) 0.0061(19) 0.0049(19)
O14 0.014(2) 0.021(2) 0.024(3) 0.010(2) -0.0075(19) 0.0036(19)
O1W 0.043(3) 0.028(3) 0.044(3) 0.010(3) 0.010(2) 0.006(2)
O2W 0.237(8) 0.041(4) 0.020(3) 0.011(3) 0.016(4) 0.070(5)
O3W 0.259(9) 0.028(4) 0.020(3) 0.006(3) -0.023(4) 0.027(5)

loop_
_atom_type_symbol
_atom_type_description
_atom_type_scat_dispersion_real
_atom_type_scat_dispersion_imag
_atom_type_scat_source
C C 0.0033 0.0016 'International Tables Vol C Tables 4.2.6.8 and 6.1.1.4'
H H 0.0000 0.0000 'International Tables Vol C Tables 4.2.6.8 and 6.1.1.4'
N N 0.0061 0.0033 'International Tables Vol C Tables 4.2.6.8 and 6.1.1.4'
O O 0.0106 0.0060 'International Tables Vol C Tables 4.2.6.8 and 6.1.1.4'
K K 0.2009 0.2494 'International Tables Vol C Tables 4.2.6.8 and 6.1.1.4'
Mo Mo -1.6832 0.6857 'International Tables Vol C Tables 4.2.6.8 and 6.1.1.4'

loop_
_geom_angle_atom_site_label_1
_geom_angle_atom_site_label_2
_geom_angle_atom_site_label_3
_geom_angle
_geom_angle_site_symmetry_1
_geom_angle_site_symmetry_3
O9 Mo1 O11 103.94(18) . .
O9 Mo1 O10 105.82(19) . .
O11 Mo1 O10 105.25(18) . .
O9 Mo1 O2 90.02(17) . .
O11 Mo1 O2 157.83(16) . .
O10 Mo1 O2 86.90(17) . .
O9 Mo1 O4 160.67(16) . .
O11 Mo1 O4 88.37(16) . .
O10 Mo1 O4 84.69(16) . .
O2 Mo1 O4 74.12(14) . .
O9 Mo1 N1 91.46(17) . .
O11 Mo1 N1 88.89(17) . .
O10 Mo1 N1 153.87(15) . .
O2 Mo1 N1 73.39(15) . .
O4 Mo1 N1 73.67(14) . .
O9 Mo1 K2 60.75(13) . 2_577
O11 Mo1 K2 49.93(12) . 2_577
O10 Mo1 K2 93.15(12) . 2_577
O2 Mo1 K2 149.65(10) . 2_577
O4 Mo1 K2 136.14(11) . 2_577
N1 Mo1 K2 112.56(10) . 2_577
O9 Mo1 K2 142.82(13) . .
O11 Mo1 K2 59.33(12) . .
O10 Mo1 K2 55.71(14) . .
O2 Mo1 K2 117.67(10) . .
O4 Mo1 K2 56.45(10) . .
N1 Mo1 K2 118.86(11) . .
K2 Mo1 K2 86.46(3) 2_577 .
O9 Mo1 K2 132.16(15) . 2_477
O11 Mo1 K2 118.90(12) . 2_477
O10 Mo1 K2 45.27(11) . 2_477
O2 Mo1 K2 57.57(10) . 2_477
O4 Mo1 K2 46.83(11) . 2_477
N1 Mo1 K2 108.67(10) . 2_477
K2 Mo1 K2 136.37(4) 2_577 2_477
K2 Mo1 K2 61.07(4) . 2_477
O9 Mo1 K4 64.14(15) . .
O11 Mo1 K4 156.53(12) . .
O10 Mo1 K4 62.46(14) . .
O2 Mo1 K4 45.61(11) . .
O4 Mo1 K4 109.03(11) . .
N1 Mo1 K4 110.68(12) . .
K2 Mo1 K4 108.49(3) 2_577 .
K2 Mo1 K4 116.99(4) . .
K2 Mo1 K4 68.16(3) 2_477 .
O9 Mo1 K1 83.05(13) . 2_577
O11 Mo1 K1 92.55(13) . 2_577
O10 Mo1 K1 29.98(11) . 2_577
O2 Mo1 K1 106.35(11) . 2_577
O4 Mo1 K1 111.65(10) . 2_577
N1 Mo1 K1 174.51(10) . 2_577
K2 Mo1 K1 64.80(3) 2_577 2_577
K2 Mo1 K1 66.28(3) . 2_577
K2 Mo1 K1 75.21(3) 2_477 2_577
K4 Mo1 K1 66.77(3) . 2_577
O13 Mo2 O14 103.28(19) . .
O13 Mo2 O12 106.4(2) . .
O14 Mo2 O12 106.33(19) . .
O13 Mo2 O8 89.26(16) . .
O14 Mo2 O8 158.07(17) . .
O12 Mo2 O8 86.76(16) . .
O13 Mo2 O6 159.98(15) . .
O14 Mo2 O6 88.20(16) . .
O12 Mo2 O6 85.44(17) . .
O8 Mo2 O6 75.12(14) . .
O13 Mo2 N2 89.70(17) . .
O14 Mo2 N2 88.56(18) . .
O12 Mo2 N2 154.36(16) . .
O8 Mo2 N2 73.38(15) . .
O6 Mo2 N2 74.05(15) . .
O13 Mo2 K3 143.85(12) . .
O14 Mo2 K3 53.58(13) . .
O12 Mo2 K3 63.33(15) . .
O8 Mo2 K3 122.56(10) . .
O6 Mo2 K3 55.88(9) . .
N2 Mo2 K3 114.05(12) . .
O13 Mo2 K1 54.26(15) . 2_687
O14 Mo2 K1 146.30(13) . 2_687
O12 Mo2 K1 64.61(15) . 2_687
O8 Mo2 K1 55.25(10) . 2_687
O6 Mo2 K1 121.43(11) . 2_687
N2 Mo2 K1 113.38(12) . 2_687
K3 Mo2 K1 127.91(4) . 2_687
O13 Mo2 K4 125.19(15) . 1_665
O14 Mo2 K4 130.07(13) . 1_665
O12 Mo2 K4 52.68(12) . 1_665
O8 Mo2 K4 46.03(10) . 1_665
O6 Mo2 K4 50.09(11) . 1_665
N2 Mo2 K4 101.75(11) . 1_665
K3 Mo2 K4 78.16(4) . 1_665
K1 Mo2 K4 72.35(4) 2_687 1_665
O3 K1 O10 94.23(12) 1_655 2_577
O3 K1 O7 153.92(14) 1_655 2_587
O10 K1 O7 104.49(12) 2_577 2_587
O3 K1 O11 88.27(14) 1_655 .
O10 K1 O11 75.79(12) 2_577 .
O7 K1 O11 79.13(12) 2_587 .
O3 K1 O13 82.05(13) 1_655 2_687
O10 K1 O13 129.15(12) 2_577 2_687
O7 K1 O13 99.26(12) 2_587 2_687
O11 K1 O13 153.64(11) . 2_687
O3 K1 O8 80.03(13) 1_655 2_687
O10 K1 O8 73.33(12) 2_577 2_687
O7 K1 O8 122.42(12) 2_587 2_687
O11 K1 O8 145.92(11) . 2_687
O13 K1 O8 56.01(10) 2_687 2_687
O3 K1 O2W 62.63(15) 1_655 .
O10 K1 O2W 156.69(15) 2_577 .
O7 K1 O2W 96.76(17) 2_587 .
O11 K1 O2W 99.35(15) . .
O13 K1 O2W 54.48(14) 2_687 .
O8 K1 O2W 103.27(17) 2_687 .
O3 K1 O12 125.81(13) 1_655 2_687
O10 K1 O12 93.56(11) 2_577 2_687
O7 K1 O12 71.67(12) 2_587 2_687
O11 K1 O12 145.32(11) . 2_687
O13 K1 O12 52.85(10) 2_687 2_687
O8 K1 O12 51.60(9) 2_687 2_687
O2W K1 O12 102.23(13) . 2_687
O3 K1 Mo2 97.91(11) 1_655 2_687
O10 K1 Mo2 104.53(10) 2_577 2_687
O7 K1 Mo2 94.81(10) 2_587 2_687
O11 K1 Mo2 173.75(8) . 2_687
O13 K1 Mo2 28.42(7) 2_687 2_687
O8 K1 Mo2 37.48(7) 2_687 2_687
O2W K1 Mo2 82.80(13) . 2_687
O12 K1 Mo2 28.80(7) 2_687 2_687
O3 K1 Mo1 111.46(9) 1_655 2_577
O10 K1 Mo1 19.05(8) 2_577 2_577
O7 K1 Mo1 85.54(9) 2_587 2_577
O11 K1 Mo1 69.59(8) . 2_577
O13 K1 Mo1 136.75(8) 2_687 2_577
O8 K1 Mo1 85.05(8) 2_687 2_577
O2W K1 Mo1 168.14(12) . 2_577
O12 K1 Mo1 89.54(7) 2_687 2_577
Mo2 K1 Mo1 108.66(4) 2_687 2_577
O3 K1 K2 136.71(12) 1_655 .
O10 K1 K2 70.56(9) 2_577 .
O7 K1 K2 40.94(9) 2_587 .
O11 K1 K2 49.18(8) . .
O13 K1 K2 139.20(8) 2_687 .
O8 K1 K2 128.98(8) 2_687 .
O2W K1 K2 123.66(16) . .
O12 K1 K2 96.14(8) 2_687 .
Mo2 K1 K2 124.82(4) 2_687 .
Mo1 K1 K2 52.50(3) 2_577 .
O3 K1 K2 68.16(10) 1_655 2_577
O10 K1 K2 45.40(9) 2_577 2_577
O7 K1 K2 113.10(10) 2_587 2_577
O11 K1 K2 41.75(7) . 2_577
O13 K1 K2 147.58(8) 2_687 2_577
O8 K1 K2 104.58(8) 2_687 2_577
O2W K1 K2 116.87(10) . 2_577
O12 K1 K2 138.96(7) 2_687 2_577
Mo2 K1 K2 142.04(4) 2_687 2_577
Mo1 K1 K2 52.05(3) 2_577 2_577
K2 K1 K2 73.04(4) . 2_577
O7 K2 O4 146.46(12) 2_587 2_477
O7 K2 O10 88.66(12) 2_587 2_477
O4 K2 O10 58.23(11) 2_477 2_477
O7 K2 O11 117.66(12) 2_587 2_577
O4 K2 O11 95.33(12) 2_477 2_577
O10 K2 O11 153.56(13) 2_477 2_577
O7 K2 O10 120.03(12) 2_587 .
O4 K2 O10 75.01(11) 2_477 .
O10 K2 O10 99.84(10) 2_477 .
O11 K2 O10 70.20(11) 2_577 .
O7 K2 O4 73.77(13) 2_587 .
O4 K2 O4 99.40(11) 2_477 .
O10 K2 O4 73.99(10) 2_477 .
O11 K2 O4 113.91(10) 2_577 .
O10 K2 O4 53.02(10) . .
O7 K2 O11 74.14(12) 2_587 .
O4 K2 O11 128.83(12) 2_477 .
O10 K2 O11 127.64(11) 2_477 .
O11 K2 O11 67.08(12) 2_577 .
O10 K2 O11 53.89(11) . .
O4 K2 O11 53.84(10) . .
O7 K2 O9 84.91(12) 2_587 2_577
O4 K2 O9 112.17(12) 2_477 2_577
O10 K2 O9 131.81(11) 2_477 2_577
O11 K2 O9 54.51(11) 2_577 2_577
O10 K2 O9 124.47(10) . 2_577
O4 K2 O9 146.67(12) . 2_577
O11 K2 O9 96.15(10) . 2_577
O7 K2 O2 104.88(12) 2_587 2_477
O4 K2 O2 53.13(11) 2_477 2_477
O10 K2 O2 54.37(10) 2_477 2_477
O11 K2 O2 111.76(11) 2_577 2_477
O10 K2 O2 128.13(12) . 2_477
O4 K2 O2 128.28(10) . 2_477
O11 K2 O2 177.49(11) . 2_477
O9 K2 O2 81.43(10) 2_577 2_477
O7 K2 Mo1 95.29(9) 2_587 2_577
O4 K2 Mo1 113.70(8) 2_477 2_577
O10 K2 Mo1 158.88(9) 2_477 2_577
O11 K2 Mo1 28.27(9) 2_577 2_577
O10 K2 Mo1 96.11(7) . 2_577
O4 K2 Mo1 127.02(8) . 2_577
O11 K2 Mo1 73.21(7) . 2_577
O9 K2 Mo1 28.91(7) 2_577 2_577
O2 K2 Mo1 104.69(8) 2_477 2_577
O7 K2 Mo1 91.99(10) 2_587 .
O4 K2 Mo1 102.20(9) 2_477 .
O10 K2 Mo1 107.08(9) 2_477 .
O11 K2 Mo1 76.31(8) 2_577 .
O10 K2 Mo1 28.70(7) . .
O4 K2 Mo1 37.62(7) . .
O11 K2 Mo1 28.81(8) . .
O9 K2 Mo1 120.82(7) 2_577 .
O2 K2 Mo1 153.62(9) 2_477 .
Mo1 K2 Mo1 93.54(3) 2_577 .
O7 K2 Mo1 110.62(9) 2_587 2_477
O4 K2 Mo1 36.14(7) 2_477 2_477
O10 K2 Mo1 26.40(8) 2_477 2_477
O11 K2 Mo1 128.81(9) 2_577 2_477
O10 K2 Mo1 99.99(8) . 2_477
O4 K2 Mo1 94.46(8) . 2_477
O11 K2 Mo1 146.39(8) . 2_477
O9 K2 Mo1 117.23(8) 2_577 2_477
O2 K2 Mo1 36.09(7) 2_477 2_477
Mo1 K2 Mo1 136.37(4) 2_577 2_477
Mo1 K2 Mo1 118.93(4) . 2_477
O1 K3 O5 157.32(15) 2_588 1_655
O1 K3 O1W 100.61(14) 2_588 2_588
O5 K3 O1W 90.49(14) 1_655 2_588
O1 K3 O14 82.22(13) 2_588 .
O5 K3 O14 101.30(12) 1_655 .
O1W K3 O14 141.62(13) 2_588 .
O1 K3 O9 85.42(13) 2_588 2_688
O5 K3 O9 82.68(12) 1_655 2_688
O1W K3 O9 61.27(13) 2_588 2_688
O14 K3 O9 155.81(13) . 2_688
O1 K3 O3W 65.66(19) 2_588 .
O5 K3 O3W 98.07(19) 1_655 .
O1W K3 O3W 160.22(17) 2_588 .
O14 K3 O3W 53.89(13) . .
O9 K3 O3W 102.02(13) 2_688 .
O1 K3 O6 77.63(13) 2_588 .
O5 K3 O6 123.14(13) 1_655 .
O1W K3 O6 86.48(12) 2_588 .
O14 K3 O6 56.45(10) . .
O9 K3 O6 140.04(11) 2_688 .
O3W K3 O6 103.34(16) . .
O1 K3 O12 124.96(13) 2_588 .
O5 K3 O12 72.25(11) 1_655 .
O1W K3 O12 97.32(13) 2_588 .
O14 K3 O12 53.67(11) . .
O9 K3 O12 147.14(13) 2_688 .
O3W K3 O12 102.25(13) . .
O6 K3 O12 52.05(10) . .
O1 K3 Mo2 97.61(10) 2_588 .
O5 K3 Mo2 95.53(9) 1_655 .
O1W K3 Mo2 114.76(11) 2_588 .
O14 K3 Mo2 28.57(8) . .
O9 K3 Mo2 175.53(10) 2_688 .
O3W K3 Mo2 82.27(11) . .
O6 K3 Mo2 38.48(7) . .
O12 K3 Mo2 28.93(7) . .
O1 K3 K4 63.97(10) 2_588 2_588
O5 K3 K4 132.94(10) 1_655 2_588
O1W K3 K4 43.87(10) 2_588 2_588
O14 K3 K4 109.65(8) . 2_588
O9 K3 K4 83.01(8) 2_688 2_588
O3W K3 K4 128.74(18) . 2_588
O6 K3 K4 57.04(8) . 2_588
O12 K3 K4 98.56(7) . 2_588
Mo2 K3 K4 95.33(4) . 2_588
O1 K3 K4 137.19(11) 2_588 2_688
O5 K3 K4 36.37(8) 1_655 2_688
O1W K3 K4 60.34(10) 2_588 2_688
O14 K3 K4 137.51(9) . 2_688
O9 K3 K4 51.81(9) 2_688 2_688
O3W K3 K4 119.32(16) . 2_688
O6 K3 K4 132.52(9) . 2_688
O12 K3 K4 96.64(8) . 2_688
Mo2 K3 K4 124.99(5) . 2_688
K4 K3 K4 103.85(4) 2_588 2_688
O1 K3 K4 109.19(10) 2_588 1_665
O5 K3 K4 93.46(10) 1_655 1_665
O1W K3 K4 62.90(11) 2_588 1_665
O14 K3 K4 79.88(8) . 1_665
O9 K3 K4 123.97(9) 2_688 1_665
O3W K3 K4 133.66(11) . 1_665
O6 K3 K4 36.77(8) . 1_665
O12 K3 K4 40.22(7) . 1_665
Mo2 K3 K4 51.92(3) . 1_665
K4 K3 K4 59.61(4) 2_588 1_665
K4 K3 K4 95.81(4) 2_688 1_665
O8 K4 O5 168.71(13) 1_445 2_588
O8 K4 O2 110.44(12) 1_445 .
O5 K4 O2 79.25(13) 2_588 .
O8 K4 O6 58.57(12) 1_445 1_445
O5 K4 O6 113.52(13) 2_588 1_445
O2 K4 O6 162.01(12) . 1_445
O8 K4 O12 57.13(11) 1_445 1_445
O5 K4 O12 112.15(12) 2_588 1_445
O2 K4 O12 133.05(13) . 1_445
O6 K4 O12 55.80(11) 1_445 1_445
O8 K4 O1W 78.76(12) 1_445 .
O5 K4 O1W 107.79(13) 2_588 .
O2 K4 O1W 89.56(13) . .
O6 K4 O1W 74.73(12) 1_445 .
O12 K4 O1W 125.22(13) 1_445 .
O8 K4 O10 66.53(11) 1_445 .
O5 K4 O10 118.75(13) 2_588 .
O2 K4 O10 51.66(10) . .
O6 K4 O10 123.89(11) 1_445 .
O12 K4 O10 85.93(11) 1_445 .
O1W K4 O10 106.07(12) . .
O8 K4 O9 106.53(12) 1_445 .
O5 K4 O9 74.32(12) 2_588 .
O2 K4 O9 52.56(10) . .
O6 K4 O9 141.10(10) 1_445 .
O12 K4 O9 85.56(11) 1_445 .
O1W K4 O9 141.63(12) . .
O10 K4 O9 48.24(9) . .
O8 K4 C6 164.05(12) 1_445 2_588
O5 K4 C6 17.13(10) 2_588 2_588
O2 K4 C6 81.27(10) . 2_588
O6 K4 C6 107.18(10) 1_445 2_588
O12 K4 C6 122.98(10) 1_445 2_588
O1W K4 C6 90.87(11) . 2_588
O10 K4 C6 128.66(10) . 2_588
O9 K4 C6 89.14(9) . 2_588
O8 K4 C8 17.82(11) 1_445 1_445
O5 K4 C8 168.58(14) 2_588 1_445
O2 K4 C8 103.77(13) . 1_445
O6 K4 C8 61.23(13) 1_445 1_445
O12 K4 C8 74.07(12) 1_445 1_445
O1W K4 C8 61.56(13) . 1_445
O10 K4 C8 70.33(12) . 1_445
O9 K4 C8 116.39(12) . 1_445
C6 K4 C8 151.59(12) 2_588 1_445
O8 K4 Mo2 36.03(8) 1_445 1_445
O5 K4 Mo2 132.72(10) 2_588 1_445
O2 K4 Mo2 141.06(9) . 1_445
O6 K4 Mo2 37.30(8) 1_445 1_445
O12 K4 Mo2 27.64(8) 1_445 1_445
O1W K4 Mo2 97.89(10) . 1_445
O10 K4 Mo2 89.75(7) . 1_445
O9 K4 Mo2 108.25(7) . 1_445
C6 K4 Mo2 136.33(7) 2_588 1_445
C8 K4 Mo2 50.05(10) 1_445 1_445
O8 K4 Mo1 93.61(10) 1_445 .
O5 K4 Mo1 91.55(11) 2_588 .
O2 K4 Mo1 34.67(8) . .
O6 K4 Mo1 148.69(9) 1_445 .
O12 K4 Mo1 98.39(10) 1_445 .
O1W K4 Mo1 116.59(10) . .
O10 K4 Mo1 27.26(7) . .
O9 K4 Mo1 27.21(6) . .
C6 K4 Mo1 101.92(7) 2_588 .
C8 K4 Mo1 97.07(11) 1_445 .
Mo2 K4 Mo1 111.68(4) 1_445 .
N1 C1 C2 113.5(5) . .
N1 C1 H1A 108.9 . .
C2 C1 H1A 108.9 . .
N1 C1 H1B 108.9 . .
C2 C1 H1B 108.9 . .
H1A C1 H1B 107.7 . .
O1 C2 O2 124.2(6) . .
O1 C2 C1 119.1(5) . .
O2 C2 C1 116.6(5) . .
N1 C3 C4 113.8(5) . .
N1 C3 H3A 108.8 . .
C4 C3 H3A 108.8 . .
N1 C3 H3B 108.8 . .
C4 C3 H3B 108.8 . .
H3A C3 H3B 107.7 . .
O3 C4 O4 125.4(5) . .
O3 C4 C3 118.5(5) . .
O4 C4 C3 115.9(5) . .
N2 C5 C6 114.4(2) . .
N2 C5 H5A 108.7 . .
C6 C5 H5A 108.7 . .
N2 C5 H5B 108.7 . .
C6 C5 H5B 108.7 . .
H5A C5 H5B 107.6 . .
O5 C6 O6 124.6(4) . .
O5 C6 C5 118.4(2) . .
O6 C6 C5 116.8(2) . .
O5 C6 K4 39.7(2) . 2_588
O6 C6 K4 85.6(2) . 2_588
C5 C6 K4 154.76(6) . 2_588
N2 C7 C8 113.8(3) . .
N2 C7 H7A 108.8 . .
C8 C7 H7A 108.8 . .
N2 C7 H7B 108.8 . .
C8 C7 H7B 108.8 . .
H7A C7 H7B 107.7 . .
O7 C8 O8 125.5(6) . .
O7 C8 C7 118.0(5) . .
O8 C8 C7 116.4(5) . .
O7 C8 K4 97.7(4) . 1_665
O8 C8 K4 40.3(3) . 1_665
C7 C8 K4 134.4(3) . 1_665
N1 C9 C10 112.6(4) . .
N1 C9 H9A 109.1 . .
C10 C9 H9A 109.1 . .
N1 C9 H9B 109.1 . .
C10 C9 H9B 109.1 . .
H9A C9 H9B 107.8 . .
C11 C10 C9 112.6(4) . .
C11 C10 H10A 109.1 . .
C9 C10 H10A 109.1 . .
C11 C10 H10B 109.1 . .
C9 C10 H10B 109.1 . .
H10A C10 H10B 107.8 . .
N2 C11 C10 111.8(4) . .
N2 C11 H11A 109.3 . .
C10 C11 H11A 109.3 . .
N2 C11 H11B 109.3 . .
C10 C11 H11B 109.3 . .
H11A C11 H11B 107.9 . .
C1 N1 C3 109.7(4) . .
C1 N1 C9 110.7(4) . .
C3 N1 C9 110.6(4) . .
C1 N1 Mo1 108.4(3) . .
C3 N1 Mo1 106.6(3) . .
C9 N1 Mo1 110.7(3) . .
C7 N2 C5 112.6(3) . .
C7 N2 C11 110.2(4) . .
C5 N2 C11 108.0(4) . .
C7 N2 Mo2 107.9(3) . .
C5 N2 Mo2 106.5(3) . .
C11 N2 Mo2 111.7(3) . .
C2 O1 K3 140.3(4) . 2_588
C2 O2 Mo1 121.6(4) . .
C2 O2 K4 121.2(4) . .
Mo1 O2 K4 99.73(13) . .
C2 O2 K2 128.1(3) . 2_477
Mo1 O2 K2 86.34(12) . 2_477
K4 O2 K2 90.91(11) . 2_477
C4 O3 K1 132.4(4) . 1_455
C4 O4 Mo1 121.1(4) . .
C4 O4 K2 130.0(4) . 2_477
Mo1 O4 K2 97.03(15) . 2_477
C4 O4 K2 129.0(4) . .
Mo1 O4 K2 85.92(11) . .
K2 O4 K2 80.60(11) 2_477 .
C6 O5 K4 123.2(3) . 2_588
C6 O5 K3 129.9(3) . 1_455
K4 O5 K3 106.64(13) 2_588 1_455
C6 O6 Mo2 119.6(3) . .
C6 O6 K4 124.4(3) . 1_665
Mo2 O6 K4 92.61(14) . 1_665
C6 O6 K3 121.0(3) . .
Mo2 O6 K3 85.64(11) . .
K4 O6 K3 104.25(12) 1_665 .
C8 O7 K2 132.7(4) . 2_587
C8 O7 K1 129.9(4) . 2_587
K2 O7 K1 97.36(12) 2_587 2_587
C8 O8 Mo2 121.6(4) . .
C8 O8 K4 121.9(3) . 1_665
Mo2 O8 K4 97.94(13) . 1_665
C8 O8 K1 121.4(3) . 2_687
Mo2 O8 K1 87.27(11) . 2_687
K4 O8 K1 99.28(12) 1_665 2_687
Mo1 O9 K3 149.24(19) . 2_688
Mo1 O9 K2 90.34(16) . 2_577
K3 O9 K2 115.29(12) 2_688 2_577
Mo1 O9 K4 88.65(15) . .
K3 O9 K4 85.99(11) 2_688 .
K2 O9 K4 132.47(13) 2_577 .
Mo1 O10 K1 130.97(17) . 2_577
Mo1 O10 K2 108.33(15) . 2_477
K1 O10 K2 120.61(14) 2_577 2_477
Mo1 O10 K2 95.59(17) . .
K1 O10 K2 95.29(12) 2_577 .
K2 O10 K2 80.16(10) 2_477 .
Mo1 O10 K4 90.28(15) . .
K1 O10 K4 90.41(12) 2_577 .
K2 O10 K4 85.88(11) 2_477 .
K2 O10 K4 165.95(12) . .
Mo1 O11 K1 159.30(19) . .
Mo1 O11 K2 101.80(17) . 2_577
K1 O11 K2 97.18(12) . 2_577
Mo1 O11 K2 91.86(15) . .
K1 O11 K2 88.28(11) . .
K2 O11 K2 112.92(12) 2_577 .
Mo2 O12 K4 99.68(14) . 1_665
Mo2 O12 K3 87.74(17) . .
K4 O12 K3 95.70(12) 1_665 .
Mo2 O12 K1 86.58(15) . 2_687
K4 O12 K1 87.17(11) 1_665 2_687
K3 O12 K1 174.00(14) . 2_687
Mo2 O13 K1 97.32(17) . 2_687
Mo2 O14 K3 97.85(16) . .
K3 O1W K4 96.61(15) 2_588 .

loop_
_geom_bond_atom_site_label_1
_geom_bond_atom_site_label_2
_geom_bond_distance
_geom_bond_site_symmetry_2
Mo1 O9 1.736(4) .
Mo1 O11 1.737(4) .
Mo1 O10 1.739(4) .
Mo1 O2 2.191(4) .
Mo1 O4 2.205(3) .
Mo1 N1 2.352(4) .
Mo1 K2 3.5910(14) 2_577
Mo1 K2 3.6034(15) .
Mo1 K2 3.7116(14) 2_477
Mo1 K4 3.7959(19) .
Mo1 K1 4.0221(15) 2_577
Mo2 O13 1.728(4) .
Mo2 O14 1.733(4) .
Mo2 O12 1.738(4) .
Mo2 O8 2.194(4) .
Mo2 O6 2.241(4) .
Mo2 N2 2.349(5) .
Mo2 K3 3.5902(16) .
Mo2 K1 3.6009(16) 2_687
Mo2 K4 3.6935(16) 1_665
K1 O3 2.650(4) 1_655
K1 O10 2.662(4) 2_577
K1 O7 2.747(4) 2_587
K1 O11 2.770(4) .
K1 O13 2.947(5) 2_687
K1 O8 2.962(4) 2_687
K1 O2W 2.991(5) .
K1 O12 3.259(5) 2_687
K1 Mo2 3.6009(16) 2_687
K1 Mo1 4.0221(15) 2_577
K1 K2 4.0956(19) .
K1 K2 4.1834(19) 2_577
K2 O7 2.706(4) 2_587
K2 O4 2.728(4) 2_477
K2 O10 2.778(4) 2_477
K2 O11 2.807(4) 2_577
K2 O10 2.991(4) .
K2 O4 3.011(4) .
K2 O11 3.101(4) .
K2 O9 3.133(4) 2_577
K2 O2 3.139(4) 2_477
K2 Mo1 3.5910(14) 2_577
K2 Mo1 3.7116(14) 2_477
K3 O1 2.651(5) 2_588
K3 O5 2.723(4) 1_655
K3 O1W 2.739(5) 2_588
K3 O14 2.916(4) .
K3 O9 2.921(4) 2_688
K3 O3W 2.979(6) .
K3 O6 2.981(4) .
K3 O12 3.211(5) .
K3 K4 4.276(2) 2_588
K3 K4 4.337(2) 2_688
K3 K4 4.592(2) 1_665
K4 O8 2.684(4) 1_445
K4 O5 2.684(4) 2_588
K4 O2 2.752(4) .
K4 O6 2.836(4) 1_445
K4 O12 2.980(4) 1_445
K4 O1W 2.983(5) .
K4 O10 3.366(4) .
K4 O9 3.417(5) .
K4 C6 3.517(3) 2_588
K4 C8 3.524(6) 1_445
K4 Mo2 3.6935(16) 1_445
C1 N1 1.475(7) .
C1 C2 1.500(8) .
C1 H1A 0.9900 .
C1 H1B 0.9900 .
C2 O1 1.243(7) .
C2 O2 1.276(7) .
C3 N1 1.481(6) .
C3 C4 1.507(8) .
C3 H3A 0.9900 .
C3 H3B 0.9900 .
C4 O3 1.224(6) .
C4 O4 1.267(6) .
C5 N2 1.488(6) .
C5 C6 1.5148 .
C5 H5A 0.9900 .
C5 H5B 0.9900 .
C6 O5 1.238(5) .
C6 O6 1.267(5) .
C6 K4 3.517(3) 2_588
C7 N2 1.473(5) .
C7 C8 1.505(7) .
C7 H7A 0.9900 .
C7 H7B 0.9900 .
C8 O7 1.236(6) .
C8 O8 1.271(6) .
C8 K4 3.524(6) 1_665
C9 N1 1.488(6) .
C9 C10 1.521(7) .
C9 H9A 0.9900 .
C9 H9B 0.9900 .
C10 C11 1.521(7) .
C10 H10A 0.9900 .
C10 H10B 0.9900 .
C11 N2 1.503(6) .
C11 H11A 0.9900 .
C11 H11B 0.9900 .
O1 K3 2.651(5) 2_588
O2 K2 3.139(4) 2_477
O3 K1 2.650(4) 1_455
O4 K2 2.728(4) 2_477
O5 K4 2.684(4) 2_588
O5 K3 2.723(4) 1_455
O6 K4 2.836(4) 1_665
O7 K2 2.706(4) 2_587
O7 K1 2.747(4) 2_587
O8 K4 2.684(4) 1_665
O8 K1 2.962(4) 2_687
O9 K3 2.921(4) 2_688
O9 K2 3.133(4) 2_577
O10 K1 2.662(4) 2_577
O10 K2 2.778(4) 2_477
O11 K2 2.807(4) 2_577
O12 K4 2.980(4) 1_665
O12 K1 3.259(5) 2_687
O13 K1 2.947(5) 2_687
O1W K3 2.739(5) 2_588
